data_2015020
loop_
_publ_author_name
'Chumakov, Yurii M.'
'Tsapkov, Victor I.'
'Bocelli, Gabriele'
'Antosyak, Boris Ya.'

_publ_section_title
;
 <i>N</i>-Acetyl-4-[(2-hydroxybenzylidene)amino]benzenesulfonamide
 monohydrate and
 <i>N</i>-acetyl-4-[(5-bromo-2-hydroxybenzylidene)amino]benzenesulfonamide
 monohydrate
;
_journal_issue 7
_journal_name_full 'Acta Crystallographica Section C'
_journal_page_first o460
_journal_page_last o463
_journal_paper_doi 10.1107/S0108270105017853
_journal_volume 61
_journal_year 2005
_chemical_formula_iupac 'C15 H13 Br N2 O4 S , H2 O'
_chemical_formula_moiety 'C15 H13 Br N2 O4 S , H2 O'
_chemical_formula_sum 'C15 H15 Br N2 O5 S'
_chemical_formula_weight 415.26
_chemical_melting_point 70
_chemical_name_common
;
sulfonamide
;
_chemical_name_systematic
;N-acetyl-4-[(5-bromo-2-hydroxybenzylidene)amino]benzenesulfonamide
 monohydrate
;
_space_group_IT_number 14
_symmetry_cell_setting monoclinic
_symmetry_space_group_name_Hall '-P 2ybc'
_symmetry_space_group_name_H-M 'P 1 21/c 1'
_atom_sites_solution_hydrogens geom
_atom_sites_solution_primary direct
_atom_sites_solution_secondary difmap
_audit_creation_method SHELXL97
_cell_angle_alpha 90.00
_cell_angle_beta 91.428(12)
_cell_angle_gamma 90.00
_cell_formula_units_Z 4
_cell_length_a 26.858(3)
_cell_length_b 4.855(2)
_cell_length_c 12.708(3)
_cell_measurement_reflns_used 8514
_cell_measurement_temperature 298
_cell_measurement_theta_max 28.1
_cell_measurement_theta_min 5.6
_cell_volume 1656.6(8)
_computing_cell_refinement 'SAINT (Bruker, 2003)'
_computing_data_collection 'SMART (Bruker, 2003)'
_computing_data_reduction SAINT
_computing_molecular_graphics 'PLATON (Spek, 2003)'
_computing_publication_material PLATON
_computing_structure_refinement 'SHELXL97 (Sheldrick, 1997)'
_computing_structure_solution 'SHELXS97 (Sheldrick, 1997)'
_diffrn_ambient_temperature 298
_diffrn_measured_fraction_theta_full 0.994
_diffrn_measured_fraction_theta_max 0.994
_diffrn_measurement_device_type 'Bruker SMART CCD area-detector'
_diffrn_measurement_method \w
_diffrn_radiation_monochromator graphite
_diffrn_radiation_source 'fine-focus sealed tube'
_diffrn_radiation_type MoK\a
_diffrn_radiation_wavelength 0.71073
_diffrn_reflns_av_R_equivalents 0.0292
_diffrn_reflns_av_sigmaI/netI 0.0239
_diffrn_reflns_limit_h_max 31
_diffrn_reflns_limit_h_min -31
_diffrn_reflns_limit_k_max 5
_diffrn_reflns_limit_k_min -5
_diffrn_reflns_limit_l_max 15
_diffrn_reflns_limit_l_min -15
_diffrn_reflns_number 13900
_diffrn_reflns_theta_full 25.00
_diffrn_reflns_theta_max 25.00
_diffrn_reflns_theta_min 1.52
_exptl_absorpt_coefficient_mu 2.636
_exptl_absorpt_correction_T_max 0.748
_exptl_absorpt_correction_T_min 0.549
_exptl_absorpt_correction_type multi-scan
_exptl_absorpt_process_details '(SADABS; Sheldrick, 1996)'
_exptl_crystal_colour yellow
_exptl_crystal_density_diffrn 1.665
_exptl_crystal_density_method 'not measured'
_exptl_crystal_description prism
_exptl_crystal_F_000 840
_exptl_crystal_size_max 0.24
_exptl_crystal_size_mid 0.23
_exptl_crystal_size_min 0.11
_refine_diff_density_max 0.568
_refine_diff_density_min -0.417
_refine_ls_extinction_method none
_refine_ls_goodness_of_fit_ref 1.030
_refine_ls_hydrogen_treatment mixed
_refine_ls_matrix_type full
_refine_ls_number_parameters 230
_refine_ls_number_reflns 2892
_refine_ls_number_restraints 3
_refine_ls_restrained_S_all 1.030
_refine_ls_R_factor_all 0.0438
_refine_ls_R_factor_gt 0.0334
_refine_ls_shift/su_max 0.043
_refine_ls_shift/su_mean 0.002
_refine_ls_structure_factor_coef Fsqd
_refine_ls_weighting_details 'calc w = 1/[\s^2^(Fo^2^)+(0.0482P)^2^+0.6173P] where P=(Fo^2^+2Fc^2^)/3'
_refine_ls_weighting_scheme calc
_refine_ls_wR_factor_gt 0.0815
_refine_ls_wR_factor_ref 0.0847
_reflns_number_gt 2446
_reflns_number_total 2893
_reflns_threshold_expression I>2\s(I)
_cod_data_source_file hj1053.cif
_cod_data_source_block II
_cod_original_sg_symbol_H-M 'P 21/c'
_cod_database_code 2015020
_cod_database_fobs_code 2015020

loop_
_symmetry_equiv_pos_site_id
_symmetry_equiv_pos_as_xyz
1 x,y,z
2 -x,1/2+y,1/2-z
3 -x,-y,-z
4 x,1/2-y,1/2+z

loop_
_atom_site_aniso_label
_atom_site_aniso_U_11
_atom_site_aniso_U_22
_atom_site_aniso_U_33
_atom_site_aniso_U_12
_atom_site_aniso_U_13
_atom_site_aniso_U_23
Br1 0.0437(2) 0.0604(2) 0.0625(2) -0.0123(2) -0.0051(2) -0.0019(2)
S1 0.0386(4) 0.0297(4) 0.0274(3) -0.0014(3) -0.0019(3) 0.0034(3)
O1 0.0694(16) 0.0821(18) 0.0369(13) -0.0314(14) 0.0001(11) 0.0003(12)
O2 0.0492(12) 0.0301(10) 0.0420(11) -0.0017(9) -0.0034(9) -0.0033(8)
O3 0.0548(13) 0.0487(12) 0.0327(11) 0.0005(10) -0.0050(9) 0.0133(9)
O4 0.0561(13) 0.0518(12) 0.0266(11) 0.0085(10) -0.0048(9) -0.0023(9)
N1 0.0373(13) 0.0395(13) 0.0403(13) -0.0034(11) 0.0025(10) 0.0012(11)
N2 0.0371(12) 0.0390(13) 0.0243(11) -0.0003(10) 0.0026(9) 0.0005(9)
C1 0.0441(17) 0.0512(19) 0.0389(17) -0.0065(14) 0.0050(13) -0.0011(14)
C2 0.062(2) 0.070(2) 0.0368(17) -0.0190(18) 0.0086(15) 0.0045(16)
C3 0.0493(19) 0.056(2) 0.052(2) -0.0150(15) 0.0127(15) 0.0028(15)
C4 0.0319(15) 0.0401(16) 0.0502(18) -0.0016(12) 0.0030(13) -0.0016(13)
C5 0.0383(16) 0.0426(16) 0.0405(16) 0.0003(13) -0.0024(12) 0.0038(13)
C6 0.0344(15) 0.0364(15) 0.0401(16) 0.0010(12) 0.0035(12) 0.0023(12)
C7 0.0403(16) 0.0408(16) 0.0390(16) 0.0000(13) 0.0011(13) 0.0050(13)
C8 0.0319(14) 0.0341(14) 0.0369(15) 0.0004(11) 0.0016(12) 0.0025(11)
C9 0.0412(15) 0.0410(15) 0.0273(14) 0.0011(13) 0.0009(12) 0.0030(12)
C10 0.0390(15) 0.0363(14) 0.0261(14) -0.0020(12) -0.0024(11) -0.0027(11)
C11 0.0325(14) 0.0289(13) 0.0319(14) 0.0022(11) -0.0014(11) 0.0005(11)
C12 0.0446(16) 0.0473(17) 0.0251(14) -0.0077(13) -0.0028(12) 0.0023(12)
C13 0.0455(17) 0.0516(18) 0.0340(16) -0.0121(14) -0.0047(13) -0.0041(13)
C14 0.0361(15) 0.0320(15) 0.0379(16) -0.0039(12) -0.0031(12) 0.0016(12)
C15 0.0385(17) 0.055(2) 0.0541(19) 0.0079(14) 0.0014(14) -0.0007(16)
O1W 0.130(3) 0.0482(15) 0.0336(13) 0.0043(17) -0.0068(14) -0.0043(12)

loop_
_atom_site_label
_atom_site_fract_x
_atom_site_fract_y
_atom_site_fract_z
_atom_site_U_iso_or_equiv
_atom_site_thermal_displace_type
_atom_site_calc_flag
_atom_site_refinement_flags
_atom_site_occupancy
_atom_site_type_symbol
Br1 0.470990(10) 1.29676(7) 0.15738(3) 0.05560(10) Uani . . 1.000 Br
S1 0.14546(2) -0.34321(13) 0.18633(5) 0.0320(2) Uani . . 1.000 S
O1 0.32605(10) 0.7229(6) -0.13812(18) 0.0628(9) Uani . . 1.000 O
O2 0.13449(7) -0.5499(4) 0.10915(15) 0.0405(6) Uani . . 1.000 O
O3 0.15782(8) -0.4214(4) 0.29244(14) 0.0455(7) Uani . . 1.000 O
O4 0.07830(8) -0.0952(4) 0.02204(14) 0.0449(7) Uani . . 1.000 O
N1 0.29484(8) 0.4434(5) 0.02450(18) 0.0390(8) Uani . . 1.000 N
N2 0.09620(8) -0.1432(4) 0.19689(16) 0.0334(7) Uani . . 1.000 N
C1 0.35791(11) 0.8469(6) -0.0701(2) 0.0447(10) Uani . . 1.000 C
C2 0.39047(12) 1.0434(8) -0.1072(2) 0.0561(11) Uani . . 1.000 C
C3 0.42407(12) 1.1739(7) -0.0414(3) 0.0522(11) Uani . . 1.000 C
C4 0.42497(10) 1.1137(6) 0.0653(2) 0.0407(9) Uani . . 1.000 C
C5 0.39244(10) 0.9239(6) 0.1048(2) 0.0405(9) Uani . . 1.000 C
C6 0.35874(10) 0.7855(6) 0.0385(2) 0.0369(9) Uani . . 1.000 C
C7 0.32536(10) 0.5827(6) 0.0818(2) 0.0400(9) Uani . . 1.000 C
C8 0.26186(10) 0.2481(5) 0.0683(2) 0.0343(8) Uani . . 1.000 C
C9 0.23230(10) 0.0988(6) -0.0017(2) 0.0365(8) Uani . . 1.000 C
C10 0.19769(10) -0.0880(6) 0.0327(2) 0.0339(8) Uani . . 1.000 C
C11 0.19272(10) -0.1271(5) 0.1398(2) 0.0311(8) Uani . . 1.000 C
C12 0.22245(10) 0.0159(6) 0.2114(2) 0.0391(9) Uani . . 1.000 C
C13 0.25674(11) 0.2017(6) 0.1764(2) 0.0438(10) Uani . . 1.000 C
C14 0.06909(10) -0.0369(6) 0.1121(2) 0.0354(9) Uani . . 1.000 C
C15 0.02741(11) 0.1511(7) 0.1413(3) 0.0492(11) Uani . . 1.000 C
O1W 0.08098(12) 0.0825(6) 0.39187(18) 0.0708(12) Uani . . 1.000 O
H1 0.3132(15) 0.595(7) -0.105(3) 0.088(15) Uiso . . 1.000 H
H2B 0.08670 -0.10220 0.25910 0.0400 Uiso calc R 1.000 H
H2C 0.38950 1.08780 -0.17850 0.0670 Uiso calc R 1.000 H
H3B 0.44620 1.30210 -0.06820 0.0630 Uiso calc R 1.000 H
H5A 0.39290 0.88730 0.17670 0.0490 Uiso calc R 1.000 H
H7A 0.32620 0.55290 0.15410 0.0480 Uiso calc R 1.000 H
H9A 0.23590 0.12500 -0.07360 0.0440 Uiso calc R 1.000 H
H10A 0.17800 -0.18640 -0.01530 0.0410 Uiso calc R 1.000 H
H12A 0.21920 -0.01380 0.28320 0.0470 Uiso calc R 1.000 H
H13A 0.27670 0.29760 0.22470 0.0530 Uiso calc R 1.000 H
H15A 0.02710 0.30900 0.09590 0.0740 Uiso calc R 1.000 H
H15B 0.03220 0.20980 0.21300 0.0740 Uiso calc R 1.000 H
H15C -0.00370 0.05500 0.13390 0.0740 Uiso calc R 1.000 H
H1W 0.091(2) -0.031(10) 0.439(3) 0.14(2) Uiso . . 1.000 H
H2W 0.0948(18) 0.231(7) 0.411(4) 0.109(19) Uiso . . 1.000 H

loop_
_atom_type_symbol
_atom_type_description
_atom_type_scat_dispersion_real
_atom_type_scat_dispersion_imag
_atom_type_scat_source
C C 0.0033 0.0016 'International Tables Vol C Tables 4.2.6.8 and 6.1.1.4'
H H 0.0000 0.0000 'International Tables Vol C Tables 4.2.6.8 and 6.1.1.4'
F F 0.0171 0.0103 'International Tables Vol C Tables 4.2.6.8 and 6.1.1.4'
Ge Ge 0.1547 1.8001 'International Tables Vol C Tables 4.2.6.8 and 6.1.1.4'
N N 0.0061 0.0033 'International Tables Vol C Tables 4.2.6.8 and 6.1.1.4'
O O 0.0106 0.0060 'International Tables Vol C Tables 4.2.6.8 and 6.1.1.4'

loop_
_geom_angle_atom_site_label_1
_geom_angle_atom_site_label_2
_geom_angle_atom_site_label_3
_geom_angle
_geom_angle_publ_flag
O2 S1 O3 119.95(12) yes
O2 S1 N2 108.50(11) yes
O2 S1 C11 109.03(12) yes
O3 S1 N2 104.31(11) yes
O3 S1 C11 108.79(12) yes
N2 S1 C11 105.25(11) yes
C1 O1 H1 106(3) no
H1W O1W H2W 103(5) no
C7 N1 C8 121.9(2) yes
S1 N2 C14 124.28(18) yes
C14 N2 H2B 118.00 no
S1 N2 H2B 118.00 no
O1 C1 C6 121.9(3) yes
C2 C1 C6 118.9(3) no
O1 C1 C2 119.2(2) yes
C1 C2 C3 121.5(3) no
C2 C3 C4 119.6(3) no
C3 C4 C5 120.2(3) no
Br1 C4 C5 119.90(19) yes
Br1 C4 C3 119.9(2) yes
C4 C5 C6 120.8(2) no
C1 C6 C5 118.9(3) no
C1 C6 C7 121.3(2) no
C5 C6 C7 119.8(2) no
N1 C7 C6 122.5(2) yes
N1 C8 C13 124.6(2) yes
C9 C8 C13 118.5(2) no
N1 C8 C9 116.8(2) yes
C8 C9 C10 121.5(2) no
C9 C10 C11 119.0(2) no
C10 C11 C12 120.7(2) no
S1 C11 C12 119.2(2) yes
S1 C11 C10 120.0(2) yes
C11 C12 C13 119.9(2) no
C8 C13 C12 120.4(2) no
O4 C14 C15 123.2(3) yes
N2 C14 C15 114.6(2) yes
O4 C14 N2 122.2(3) yes
C3 C2 H2C 119.00 no
C1 C2 H2C 119.00 no
C2 C3 H3B 120.00 no
C4 C3 H3B 120.00 no
C6 C5 H5A 120.00 no
C4 C5 H5A 120.00 no
N1 C7 H7A 119.00 no
C6 C7 H7A 119.00 no
C10 C9 H9A 119.00 no
C8 C9 H9A 119.00 no
C9 C10 H10A 120.00 no
C11 C10 H10A 121.00 no
C13 C12 H12A 120.00 no
C11 C12 H12A 120.00 no
C8 C13 H13A 120.00 no
C12 C13 H13A 120.00 no
C14 C15 H15B 109.00 no
C14 C15 H15C 109.00 no
C14 C15 H15A 109.00 no
H15A C15 H15C 110.00 no
H15B C15 H15C 109.00 no
H15A C15 H15B 109.00 no

loop_
_geom_bond_atom_site_label_1
_geom_bond_atom_site_label_2
_geom_bond_site_symmetry_1
_geom_bond_site_symmetry_2
_geom_bond_distance
_geom_bond_publ_flag
Br1 C4 . . 1.901(3) yes
S1 O2 . . 1.429(2) yes
S1 O3 . . 1.432(2) yes
S1 N2 . . 1.649(2) yes
S1 C11 . . 1.760(3) yes
O1 C1 . . 1.344(4) yes
O4 C14 . . 1.211(3) yes
O1 H1 . . 0.83(4) no
O1W H2W . . 0.84(4) no
O1W H1W . . 0.85(4) no
N1 C7 . . 1.277(4) yes
N1 C8 . . 1.421(3) yes
N2 C14 . . 1.385(3) yes
N2 H2B . . 0.8600 no
C1 C6 . . 1.412(4) no
C1 C2 . . 1.385(5) no
C2 C3 . . 1.370(5) no
C3 C4 . . 1.387(5) no
C4 C5 . . 1.373(4) no
C5 C6 . . 1.394(4) no
C6 C7 . . 1.449(4) no
C8 C9 . . 1.383(4) no
C8 C13 . . 1.402(4) no
C9 C10 . . 1.378(4) no
C10 C11 . . 1.384(4) no
C11 C12 . . 1.383(4) no
C12 C13 . . 1.371(4) no
C14 C15 . . 1.498(4) no
C2 H2C . . 0.9300 no
C3 H3B . . 0.9300 no
C5 H5A . . 0.9300 no
C7 H7A . . 0.9300 no
C9 H9A . . 0.9300 no
C10 H10A . . 0.9300 no
C12 H12A . . 0.9300 no
C13 H13A . . 0.9300 no
C15 H15C . . 0.9600 no
C15 H15A . . 0.9600 no
C15 H15B . . 0.9600 no

loop_
_geom_contact_atom_site_label_1
_geom_contact_atom_site_label_2
_geom_contact_distance
_geom_contact_site_symmetry_2
_geom_contact_publ_flag
Br1 Br1 3.6986(16) 2_645 no
Br1 Br1 3.6986(16) 2_655 no
Br1 H3B 3.1900 3_685 no
Br1 H2C 3.1100 4_575 no
O1 N1 2.627(4) . no
O1W O2 3.085(3) 4_545 no
O1W O4 2.889(4) 4_545 no
O1W O4 2.991(4) 4_555 no
O1W N2 2.749(3) . no
O2 N2 3.264(3) 1_545 no
O2 C10 3.276(4) 1_545 no
O2 C12 3.400(4) 1_545 no
O2 C14 2.946(4) 1_545 no
O2 C15 3.256(4) 1_545 no
O2 O4 3.229(3) 1_545 no
O2 O1W 3.085(3) 4_544 no
O2 O4 2.880(3) . no
O2 C11 3.228(3) 1_545 no
O3 C12 3.410(4) 1_545 no
O3 C10 3.211(3) 4_545 no
O3 C9 3.366(4) 4_545 no
O4 C10 3.206(4) . no
O4 O2 3.229(3) 1_565 no
O4 O1W 2.889(4) 4_544 no
O4 C11 3.388(4) . no
O4 O2 2.880(3) . no
O4 O1W 2.991(4) 4_554 no
O1 H7A 2.8600 4_564 no
O1W H2B 1.9200 . no
O1W H15B 2.6700 . no
O2 H1W 2.46(4) 4_544 no
O2 H10A 2.6600 . no
O2 H2W 2.85(5) 4_544 no
O3 H12A 2.5800 . no
O3 H9A 2.8500 4_545 no
O3 H2W 2.85(4) 1_545 no
O3 H10A 2.5400 4_545 no
O4 H1W 2.13(5) 4_544 no
O4 H15C 2.7900 3_555 no
O4 H10A 2.7700 . no
O4 H2W 2.31(4) 4_554 no
N1 O1 2.627(4) . no
N2 O2 3.264(3) 1_565 no
N2 O1W 2.749(3) . no
N1 H1 1.88(4) . no
C4 C7 3.523(4) 1_565 no
C6 C8 3.465(4) 1_565 no
C7 C4 3.523(4) 1_545 no
C8 C6 3.465(4) 1_545 no
C9 O3 3.366(4) 4_544 no
C10 O2 3.276(4) 1_565 no
C10 O3 3.211(3) 4_544 no
C10 O4 3.206(4) . no
C11 O2 3.228(3) 1_565 no
C11 O4 3.388(4) . no
C12 O3 3.410(4) 1_565 no
C12 O2 3.400(4) 1_565 no
C14 O2 2.946(4) 1_565 no
C15 O2 3.256(4) 1_565 no
C7 H13A 2.6500 . no
C7 H1 2.39(4) . no
C13 H7A 2.5500 . no
C14 H2W 3.05(5) 4_554 no
H1 N1 1.88(4) . no
H1 C7 2.39(4) . no
H1W H2B 2.3100 . no
H1W O4 2.13(5) 4_545 no
H1W O2 2.46(4) 4_545 no
H2B H1W 2.3100 . no
H2B H2W 2.5200 . no
H2B O1W 1.9200 . no
H2B H15B 2.1800 . no
H2C Br1 3.1100 4_574 no
H2W C14 3.05(5) 4_555 no
H2W O3 2.85(4) 1_565 no
H2W H2B 2.5200 . no
H2W O2 2.85(5) 4_545 no
H2W O4 2.31(4) 4_555 no
H3B Br1 3.1900 3_685 no
H5A H7A 2.4300 . no
H7A H5A 2.4300 . no
H7A C13 2.5500 . no
H7A H13A 2.0400 . no
H7A O1 2.8600 4_565 no
H9A O3 2.8500 4_544 no
H10A O2 2.6600 . no
H10A O4 2.7700 . no
H10A O3 2.5400 4_544 no
H12A O3 2.5800 . no
H13A C7 2.6500 . no
H13A H7A 2.0400 . no
H15B H2B 2.1800 . no
H15B O1W 2.6700 . no
H15C O4 2.7900 3_555 no

loop_
_geom_hbond_atom_site_label_D
_geom_hbond_atom_site_label_H
_geom_hbond_atom_site_label_A
_geom_hbond_site_symmetry_A
_geom_hbond_distance_DH
_geom_hbond_distance_HA
_geom_hbond_distance_DA
_geom_hbond_angle_DHA
_geom_hbond_publ_flag
O1 H1 N1 . 0.83(4) 1.88(4) 2.627(4) 149(3) yes
O1W H1W O2 4_545 0.85(4) 2.46(4) 3.085(3) 130(4) yes
O1W H1W O4 4_545 0.85(4) 2.13(5) 2.889(4) 148(5) yes
N2 H2B O1W . 0.86 1.92 2.749(3) 161 yes
O1W H2W O4 4_555 0.84(4) 2.31(4) 2.991(4) 138(4) yes
C10 H10A O3 4_544 0.93 2.54 3.211(3) 129 yes
C12 H12A O3 . 0.93 2.58 2.945(4) 104 yes

loop_
_geom_torsion_atom_site_label_1
_geom_torsion_atom_site_label_2
_geom_torsion_atom_site_label_3
_geom_torsion_atom_site_label_4
_geom_torsion
_geom_torsion_publ_flag
O2 S1 N2 C14 -45.8(2) no
O3 S1 N2 C14 -174.7(2) no
C11 S1 N2 C14 70.8(2) no
O2 S1 C11 C10 28.6(3) no
O2 S1 C11 C12 -155.6(2) no
O3 S1 C11 C10 161.1(2) no
O3 S1 C11 C12 -23.1(3) no
N2 S1 C11 C10 -87.6(2) no
N2 S1 C11 C12 88.2(2) no
C7 N1 C8 C13 4.6(4) no
C8 N1 C7 C6 -179.1(2) no
C7 N1 C8 C9 -176.7(3) no
S1 N2 C14 O4 3.8(4) no
S1 N2 C14 C15 -177.1(2) no
O1 C1 C6 C5 -179.4(3) no
O1 C1 C2 C3 -179.3(3) no
O1 C1 C6 C7 0.6(4) no
C2 C1 C6 C5 -0.2(4) no
C2 C1 C6 C7 179.7(3) no
C6 C1 C2 C3 1.6(5) no
C1 C2 C3 C4 -1.5(5) no
C2 C3 C4 C5 0.1(5) no
C2 C3 C4 Br1 -179.3(3) no
Br1 C4 C5 C6 -179.4(2) no
C3 C4 C5 C6 1.2(4) no
C4 C5 C6 C1 -1.1(4) no
C4 C5 C6 C7 179.0(3) no
C1 C6 C7 N1 2.3(4) no
C5 C6 C7 N1 -177.7(3) no
N1 C8 C9 C10 -177.4(3) no
C13 C8 C9 C10 1.3(4) no
C9 C8 C13 C12 -1.2(4) no
N1 C8 C13 C12 177.5(3) no
C8 C9 C10 C11 -0.3(4) no
C9 C10 C11 S1 174.9(2) no
C9 C10 C11 C12 -0.9(4) no
C10 C11 C12 C13 1.0(4) no
S1 C11 C12 C13 -174.8(2) no
C11 C12 C13 C8 0.1(4) no

loop_
_cod_related_entry_id
_cod_related_entry_database
_cod_related_entry_code
1 ChemSpider 30654027
